data_4066524
loop_
_publ_author_name
'Usener, Carolin'
'Kehr, Gerald'
'Fr\"ohlich, Roland'
'Wibbeling, Birgit'
'M\"uck-Lichtenfeld, Christian'
'Erker, Gerhard'

_publ_section_title
;
 Developing a Reliable Synthetic Route tocis-1,3-Bridge-Disubstituted
 [3]Ferrocenophane Systems
;
_journal_issue 17
_journal_name_full Organometallics
_journal_page_first 3852
_journal_paper_doi 10.1021/om100501q
_journal_volume 29
_journal_year 2010
_chemical_formula_sum 'C40.5 H37 Fe O2.5'
_chemical_formula_weight 619.55
_chemical_name_systematic
; 
 ? 
;
_space_group_IT_number 14
_symmetry_cell_setting monoclinic
_symmetry_space_group_name_Hall '-P 2yn'
_symmetry_space_group_name_H-M 'P 1 21/n 1'
_atom_sites_solution_hydrogens geom
_atom_sites_solution_primary direct
_atom_sites_solution_secondary difmap
_audit_creation_method SHELXL-97
_cell_angle_alpha 90.00
_cell_angle_beta 91.673(2)
_cell_angle_gamma 90.00
_cell_formula_units_Z 4
_cell_length_a 11.5892(2)
_cell_length_b 11.5322(3)
_cell_length_c 23.1168(5)
_cell_measurement_reflns_used 7354
_cell_measurement_temperature 223(2)
_cell_measurement_theta_max 27.88
_cell_measurement_theta_min 4.08
_cell_volume 3088.22(12)
_computing_cell_refinement 'Collect (Nonius B.V., 1998)'
_computing_data_collection 'Collect (Nonius B.V., 1998)'
_computing_data_reduction 'Denzo-SMN (Otwinowski & Minor, 1997)'
_computing_molecular_graphics 'XP (BrukerAXS, 2000)'
_computing_publication_material 'SHELXL-97 (Sheldrick, 1997)'
_computing_structure_refinement 'SHELXL-97 (Sheldrick, 1997)'
_computing_structure_solution 'SHELXS-97 (Sheldrick, 1990)'
_diffrn_ambient_temperature 223(2)
_diffrn_measured_fraction_theta_full 0.993
_diffrn_measured_fraction_theta_max 0.993
_diffrn_measurement_device_type 'Nonius KappaCCD APEXII'
_diffrn_measurement_method '\w and \f scans'
_diffrn_radiation_monochromator 'Montel mirror'
_diffrn_radiation_source 'rotating anode Nonius FR591'
_diffrn_radiation_type MoK\a
_diffrn_radiation_wavelength 0.71073
_diffrn_reflns_av_R_equivalents 0.078
_diffrn_reflns_av_sigmaI/netI 0.0498
_diffrn_reflns_limit_h_max 15
_diffrn_reflns_limit_h_min -15
_diffrn_reflns_limit_k_max 14
_diffrn_reflns_limit_k_min -15
_diffrn_reflns_limit_l_max 30
_diffrn_reflns_limit_l_min -30
_diffrn_reflns_number 32774
_diffrn_reflns_theta_full 27.73
_diffrn_reflns_theta_max 27.73
_diffrn_reflns_theta_min 4.27
_exptl_absorpt_coefficient_mu 0.526
_exptl_absorpt_correction_T_max 0.9641
_exptl_absorpt_correction_T_min 0.9021
_exptl_absorpt_correction_type multi-scan
_exptl_absorpt_process_details 'Denzo (Otwinowski, Borek, Majewski & Minor, 2003)'
_exptl_crystal_colour yellow
_exptl_crystal_density_diffrn 1.333
_exptl_crystal_density_method 'not measured'
_exptl_crystal_description plate
_exptl_crystal_F_000 1304
_exptl_crystal_size_max 0.20
_exptl_crystal_size_mid 0.20
_exptl_crystal_size_min 0.07
_refine_diff_density_max 0.560
_refine_diff_density_min -0.475
_refine_diff_density_rms 0.071
_refine_ls_extinction_method none
_refine_ls_goodness_of_fit_ref 1.097
_refine_ls_hydrogen_treatment constr
_refine_ls_matrix_type full
_refine_ls_number_parameters 411
_refine_ls_number_reflns 7209
_refine_ls_number_restraints 0
_refine_ls_restrained_S_all 1.097
_refine_ls_R_factor_all 0.0818
_refine_ls_R_factor_gt 0.0663
_refine_ls_shift/su_max 0.001
_refine_ls_shift/su_mean 0.000
_refine_ls_structure_factor_coef Fsqd
_refine_ls_weighting_details 'calc w=1/[\s^2^(Fo^2^)+(0.0382P)^2^+6.9188P] where P=(Fo^2^+2Fc^2^)/3'
_refine_ls_weighting_scheme calc
_refine_ls_wR_factor_gt 0.1526
_refine_ls_wR_factor_ref 0.1616
_reflns_number_gt 5894
_reflns_number_total 7209
_reflns_threshold_expression >2sigma(I)
_cod_data_source_file om100501q_si_002.cif
_cod_data_source_block erk5355
_cod_original_sg_symbol_H-M P21/n
_cod_original_formula_sum 'C40.50 H37 Fe O2.50'
_cod_database_code 4066524

loop_
_symmetry_equiv_pos_as_xyz
'x, y, z'
'-x+1/2, y+1/2, -z+1/2'
'-x, -y, -z'
'x-1/2, -y-1/2, z-1/2'

loop_
_atom_site_label
_atom_site_type_symbol
_atom_site_fract_x
_atom_site_fract_y
_atom_site_fract_z
_atom_site_U_iso_or_equiv
_atom_site_adp_type
_atom_site_occupancy
_atom_site_symmetry_multiplicity
_atom_site_calc_flag
_atom_site_refinement_flags
_atom_site_disorder_assembly
_atom_site_disorder_group
Fe Fe 1.44894(4) 0.14112(4) 0.286530(19) 0.02762(13) Uani 1 1 d . . .
O1 O 1.2011(2) 0.11484(19) 0.44736(10) 0.0335(5) Uani 1 1 d . . .
H1 H 1.2471 0.1106 0.4755 0.050 Uiso 1 1 calc R . .
C1 C 1.5190(3) 0.2985(3) 0.30559(14) 0.0313(7) Uani 1 1 d . . .
O2 O 1.43266(18) 0.03916(19) 0.44949(9) 0.0285(5) Uani 1 1 d . . .
H2 H 1.3650 0.0492 0.4592 0.043 Uiso 1 1 calc R . .
C2 C 1.4907(3) 0.2896(3) 0.24493(15) 0.0366(7) Uani 1 1 d . . .
H2A H 1.4398 0.3382 0.2238 0.044 Uiso 1 1 calc R . .
C3 C 1.5532(3) 0.1942(3) 0.22215(16) 0.0443(9) Uani 1 1 d . . .
H3 H 1.5504 0.1686 0.1835 0.053 Uiso 1 1 calc R . .
C4 C 1.6208(3) 0.1446(3) 0.26838(17) 0.0429(8) Uani 1 1 d . . .
H4 H 1.6702 0.0804 0.2657 0.052 Uiso 1 1 calc R . .
C5 C 1.6000(3) 0.2094(3) 0.31872(16) 0.0360(7) Uani 1 1 d . . .
H5 H 1.6345 0.1956 0.3554 0.043 Uiso 1 1 calc R . .
C6 C 1.4663(3) 0.3814(3) 0.34791(14) 0.0309(7) Uani 1 1 d . . .
H6 H 1.5106 0.3742 0.3850 0.037 Uiso 1 1 calc R . .
C7 C 1.4793(3) 0.5072(3) 0.32702(17) 0.0434(8) Uani 1 1 d . . .
H7A H 1.5603 0.5241 0.3217 0.065 Uiso 1 1 calc R . .
H7B H 1.4489 0.5597 0.3556 0.065 Uiso 1 1 calc R . .
H7C H 1.4370 0.5172 0.2905 0.065 Uiso 1 1 calc R . .
C8 C 1.3389(3) 0.3560(3) 0.36044(14) 0.0306(6) Uani 1 1 d . . .
H8A H 1.2934 0.3619 0.3241 0.037 Uiso 1 1 calc R . .
H8B H 1.3108 0.4156 0.3868 0.037 Uiso 1 1 calc R . .
C9 C 1.3175(3) 0.2355(3) 0.38745(13) 0.0260(6) Uani 1 1 d . . .
H9 H 1.3826 0.2213 0.4152 0.031 Uiso 1 1 calc R . .
C10 C 1.3209(2) 0.1389(3) 0.34322(13) 0.0252(6) Uani 1 1 d . . .
C11 C 1.2740(3) 0.1482(3) 0.28499(13) 0.0301(6) Uani 1 1 d . . .
H11 H 1.2269 0.2087 0.2706 0.036 Uiso 1 1 calc R . .
C12 C 1.3106(3) 0.0511(3) 0.25310(14) 0.0336(7) Uani 1 1 d . . .
H12 H 1.2931 0.0368 0.2138 0.040 Uiso 1 1 calc R . .
C13 C 1.3779(3) -0.0206(3) 0.29014(13) 0.0301(6) Uani 1 1 d . . .
H13 H 1.4132 -0.0905 0.2795 0.036 Uiso 1 1 calc R . .
C14 C 1.3836(3) 0.0306(3) 0.34676(13) 0.0264(6) Uani 1 1 d . . .
C15 C 1.2042(3) 0.2301(3) 0.42333(13) 0.0289(6) Uani 1 1 d . . .
C16 C 1.2080(3) 0.3148(3) 0.47479(13) 0.0298(6) Uani 1 1 d . . .
C17 C 1.1068(3) 0.3513(3) 0.49965(15) 0.0412(8) Uani 1 1 d . . .
H17 H 1.0352 0.3286 0.4832 0.049 Uiso 1 1 calc R . .
C18 C 1.1101(4) 0.4215(4) 0.54884(16) 0.0492(10) Uani 1 1 d . . .
H18 H 1.0406 0.4458 0.5650 0.059 Uiso 1 1 calc R . .
C19 C 1.2120(4) 0.4551(3) 0.57372(16) 0.0469(9) Uani 1 1 d . . .
H19 H 1.2133 0.5031 0.6066 0.056 Uiso 1 1 calc R . .
C20 C 1.3135(3) 0.4183(3) 0.55044(16) 0.0443(9) Uani 1 1 d . . .
H20 H 1.3845 0.4398 0.5680 0.053 Uiso 1 1 calc R . .
C21 C 1.3115(3) 0.3497(3) 0.50116(15) 0.0391(8) Uani 1 1 d . . .
H21 H 1.3815 0.3263 0.4853 0.047 Uiso 1 1 calc R . .
C22 C 1.0981(3) 0.2465(3) 0.38348(13) 0.0305(7) Uani 1 1 d . . .
C23 C 1.0644(3) 0.3574(3) 0.36521(14) 0.0342(7) Uani 1 1 d . . .
H23 H 1.1055 0.4227 0.3789 0.041 Uiso 1 1 calc R . .
C24 C 0.9710(3) 0.3717(4) 0.32717(15) 0.0435(9) Uani 1 1 d . . .
H24 H 0.9497 0.4466 0.3148 0.052 Uiso 1 1 calc R . .
C25 C 0.9087(3) 0.2763(4) 0.30716(17) 0.0518(10) Uani 1 1 d . . .
H25 H 0.8446 0.2863 0.2818 0.062 Uiso 1 1 calc R . .
C26 C 0.9417(3) 0.1666(4) 0.32487(18) 0.0532(11) Uani 1 1 d . . .
H26 H 0.9001 0.1017 0.3112 0.064 Uiso 1 1 calc R . .
C27 C 1.0365(3) 0.1513(3) 0.36297(16) 0.0408(8) Uani 1 1 d . . .
H27 H 1.0584 0.0762 0.3747 0.049 Uiso 1 1 calc R . .
C28 C 1.4340(3) -0.0343(3) 0.39936(13) 0.0262(6) Uani 1 1 d . . .
C29 C 1.5595(3) -0.0686(3) 0.38960(13) 0.0286(6) Uani 1 1 d . . .
C30 C 1.6496(3) -0.0044(3) 0.41408(14) 0.0345(7) Uani 1 1 d . . .
H30 H 1.6330 0.0599 0.4374 0.041 Uiso 1 1 calc R . .
C31 C 1.7637(3) -0.0335(4) 0.40467(17) 0.0473(9) Uani 1 1 d . . .
H31 H 1.8238 0.0109 0.4215 0.057 Uiso 1 1 calc R . .
C32 C 1.7887(3) -0.1277(4) 0.37053(18) 0.0539(11) Uani 1 1 d . . .
H32 H 1.8658 -0.1472 0.3637 0.065 Uiso 1 1 calc R . .
C33 C 1.7005(4) -0.1928(4) 0.34647(17) 0.0512(10) Uani 1 1 d . . .
H33 H 1.7177 -0.2573 0.3234 0.061 Uiso 1 1 calc R . .
C34 C 1.5867(3) -0.1646(3) 0.35589(16) 0.0395(8) Uani 1 1 d . . .
H34 H 1.5272 -0.2104 0.3395 0.047 Uiso 1 1 calc R . .
C35 C 1.3609(3) -0.1424(3) 0.41252(14) 0.0310(6) Uani 1 1 d . . .
C36 C 1.3995(3) -0.2149(3) 0.45705(16) 0.0413(8) Uani 1 1 d . . .
H36 H 1.4703 -0.1988 0.4762 0.050 Uiso 1 1 calc R . .
C37 C 1.3363(4) -0.3097(3) 0.47370(18) 0.0499(10) Uani 1 1 d . . .
H37 H 1.3632 -0.3556 0.5049 0.060 Uiso 1 1 calc R . .
C38 C 1.2356(4) -0.3376(4) 0.4456(2) 0.0679(14) Uani 1 1 d . . .
H38 H 1.1931 -0.4030 0.4566 0.081 Uiso 1 1 calc R . .
C39 C 1.1967(5) -0.2678(6) 0.4006(3) 0.115(3) Uani 1 1 d . . .
H39 H 1.1276 -0.2865 0.3805 0.137 Uiso 1 1 calc R . .
C40 C 1.2589(4) -0.1697(5) 0.3845(2) 0.0780(18) Uani 1 1 d . . .
O101 O 1.004(5) -0.013(3) 0.5041(17) 0.053(3) Uani 0.50 1 d P A -1
H101 H 0.9865 0.0313 0.4768 0.079 Uiso 0.50 1 calc PR A -1
C102 C 1.0563(8) -0.1066(8) 0.4838(5) 0.064(3) Uani 0.50 1 d P A -1
H10A H 1.1235 -0.0835 0.4626 0.096 Uiso 0.50 1 calc PR A -1
H10B H 1.0032 -0.1484 0.4582 0.096 Uiso 0.50 1 calc PR A -1
H10C H 1.0800 -0.1563 0.5159 0.096 Uiso 0.50 1 calc PR A -1

loop_
_atom_site_aniso_label
_atom_site_aniso_U_11
_atom_site_aniso_U_22
_atom_site_aniso_U_33
_atom_site_aniso_U_23
_atom_site_aniso_U_13
_atom_site_aniso_U_12
Fe 0.0283(2) 0.0286(2) 0.0261(2) 0.00183(18) 0.00314(17) -0.00282(18)
O1 0.0392(13) 0.0249(11) 0.0363(12) 0.0053(9) 0.0008(10) -0.0013(9)
C1 0.0280(15) 0.0303(16) 0.0358(16) 0.0051(13) 0.0021(13) -0.0076(12)
O2 0.0283(11) 0.0307(11) 0.0265(10) -0.0031(9) 0.0025(9) 0.0040(9)
C2 0.0430(19) 0.0325(17) 0.0345(17) 0.0086(14) 0.0045(14) -0.0045(14)
C3 0.051(2) 0.044(2) 0.0395(19) 0.0018(16) 0.0173(17) -0.0110(17)
C4 0.0317(17) 0.0420(19) 0.056(2) -0.0021(17) 0.0161(16) -0.0029(15)
C5 0.0230(15) 0.0391(18) 0.0455(19) 0.0063(15) -0.0023(13) -0.0053(13)
C6 0.0328(16) 0.0276(15) 0.0321(16) 0.0012(12) -0.0007(13) -0.0064(12)
C7 0.047(2) 0.0283(17) 0.055(2) 0.0046(16) 0.0044(17) -0.0091(15)
C8 0.0325(16) 0.0250(14) 0.0345(16) 0.0015(13) 0.0034(13) 0.0004(12)
C9 0.0259(14) 0.0246(14) 0.0276(14) 0.0006(12) 0.0012(12) 0.0003(11)
C10 0.0232(13) 0.0249(14) 0.0275(14) 0.0016(12) 0.0041(11) -0.0012(11)
C11 0.0245(15) 0.0338(16) 0.0318(15) 0.0029(13) -0.0020(12) -0.0009(12)
C12 0.0341(17) 0.0364(17) 0.0301(16) -0.0019(13) -0.0022(13) -0.0083(14)
C13 0.0318(16) 0.0270(15) 0.0318(16) -0.0019(12) 0.0022(13) -0.0048(12)
C14 0.0269(15) 0.0244(14) 0.0279(14) -0.0001(12) 0.0025(12) -0.0018(11)
C15 0.0339(16) 0.0227(14) 0.0301(15) 0.0009(12) 0.0032(13) 0.0015(12)
C16 0.0375(17) 0.0243(14) 0.0279(15) 0.0015(12) 0.0048(13) 0.0038(12)
C17 0.0379(19) 0.049(2) 0.0369(18) -0.0026(16) 0.0034(15) 0.0049(16)
C18 0.056(2) 0.055(2) 0.0374(19) -0.0065(18) 0.0118(17) 0.0141(19)
C19 0.069(3) 0.0372(19) 0.0352(19) -0.0068(15) 0.0057(18) 0.0048(18)
C20 0.049(2) 0.044(2) 0.0395(19) -0.0075(16) -0.0029(16) -0.0028(17)
C21 0.0400(19) 0.0383(18) 0.0389(18) -0.0068(15) -0.0015(15) 0.0045(15)
C22 0.0270(15) 0.0362(17) 0.0287(15) 0.0006(13) 0.0071(12) 0.0037(13)
C23 0.0291(16) 0.0404(18) 0.0332(16) 0.0053(14) 0.0040(13) 0.0040(14)
C24 0.0359(18) 0.058(2) 0.0368(18) 0.0121(17) 0.0041(15) 0.0089(17)
C25 0.036(2) 0.080(3) 0.039(2) 0.012(2) -0.0062(16) -0.004(2)
C26 0.041(2) 0.068(3) 0.050(2) 0.002(2) -0.0075(18) -0.0160(19)
C27 0.0357(18) 0.044(2) 0.0429(19) 0.0038(16) -0.0024(15) -0.0061(15)
C28 0.0296(15) 0.0233(14) 0.0258(14) -0.0010(11) 0.0028(12) 0.0004(11)
C29 0.0273(15) 0.0296(15) 0.0291(15) 0.0051(12) 0.0044(12) 0.0046(12)
C30 0.0304(16) 0.0432(19) 0.0299(16) 0.0046(14) -0.0008(13) -0.0013(14)
C31 0.0321(18) 0.065(3) 0.045(2) 0.0064(19) 0.0013(16) -0.0017(17)
C32 0.036(2) 0.076(3) 0.050(2) 0.010(2) 0.0123(17) 0.019(2)
C33 0.053(2) 0.058(2) 0.044(2) -0.0034(19) 0.0092(18) 0.023(2)
C34 0.042(2) 0.0342(18) 0.0427(19) -0.0009(15) 0.0044(15) 0.0054(15)
C35 0.0325(16) 0.0276(15) 0.0332(16) 0.0023(13) 0.0038(13) 0.0013(13)
C36 0.044(2) 0.0350(18) 0.045(2) 0.0072(15) -0.0079(16) -0.0053(15)
C37 0.060(3) 0.0348(19) 0.054(2) 0.0170(17) -0.0046(19) -0.0071(18)
C38 0.071(3) 0.051(3) 0.080(3) 0.031(2) -0.013(3) -0.028(2)
C39 0.074(4) 0.120(5) 0.147(6) 0.085(5) -0.059(4) -0.066(4)
C40 0.056(3) 0.081(4) 0.095(4) 0.055(3) -0.032(3) -0.039(3)
O101 0.067(8) 0.043(14) 0.049(9) 0.020(7) -0.001(9) 0.009(11)
C102 0.066(6) 0.048(5) 0.079(6) -0.003(5) 0.028(5) -0.020(4)

loop_
_atom_type_symbol
_atom_type_description
_atom_type_scat_dispersion_real
_atom_type_scat_dispersion_imag
_atom_type_scat_source
C C 0.0033 0.0016 'International Tables Vol C Tables 4.2.6.8 and 6.1.1.4'
H H 0.0000 0.0000 'International Tables Vol C Tables 4.2.6.8 and 6.1.1.4'
O O 0.0106 0.0060 'International Tables Vol C Tables 4.2.6.8 and 6.1.1.4'
Fe Fe 0.3463 0.8444 'International Tables Vol C Tables 4.2.6.8 and 6.1.1.4'

loop_
_geom_angle_atom_site_label_1
_geom_angle_atom_site_label_2
_geom_angle_atom_site_label_3
_geom_angle
C10 Fe C11 41.82(12)
C10 Fe C2 120.73(14)
C11 Fe C2 102.11(14)
C10 Fe C1 99.67(13)
C11 Fe C1 111.13(13)
C2 Fe C1 41.38(13)
C10 Fe C3 160.95(15)
C11 Fe C3 126.06(15)
C2 Fe C3 41.04(15)
C1 Fe C3 69.41(14)
C10 Fe C5 114.17(13)
C11 Fe C5 146.86(14)
C2 Fe C5 68.48(14)
C1 Fe C5 40.79(13)
C3 Fe C5 68.27(15)
C10 Fe C13 69.82(12)
C11 Fe C13 68.49(13)
C2 Fe C13 153.16(13)
C1 Fe C13 165.13(13)
C3 Fe C13 123.56(14)
C5 Fe C13 132.89(13)
C10 Fe C12 69.74(13)
C11 Fe C12 40.61(13)
C2 Fe C12 116.42(14)
C1 Fe C12 147.17(14)
C3 Fe C12 110.60(15)
C5 Fe C12 171.78(14)
C13 Fe C12 40.37(13)
C10 Fe C4 151.12(14)
C11 Fe C4 166.72(14)
C2 Fe C4 68.85(15)
C1 Fe C4 69.02(14)
C3 Fe C4 40.85(16)
C5 Fe C4 40.34(15)
C13 Fe C4 114.99(14)
C12 Fe C4 133.62(15)
C10 Fe C14 41.74(12)
C11 Fe C14 69.38(12)
C2 Fe C14 160.90(13)
C1 Fe C14 124.18(12)
C3 Fe C14 157.19(15)
C5 Fe C14 108.82(13)
C13 Fe C14 41.09(12)
C12 Fe C14 68.86(12)
C4 Fe C14 122.19(14)
C15 O1 H1 109.5
C5 C1 C2 106.7(3)
C5 C1 C6 126.7(3)
C2 C1 C6 126.4(3)
C5 C1 Fe 69.93(19)
C2 C1 Fe 69.25(19)
C6 C1 Fe 122.7(2)
C28 O2 H2 109.5
C3 C2 C1 108.2(3)
C3 C2 Fe 69.8(2)
C1 C2 Fe 69.37(18)
C3 C2 H2A 125.9
C1 C2 H2A 125.9
Fe C2 H2A 126.5
C2 C3 C4 107.8(3)
C2 C3 Fe 69.13(19)
C4 C3 Fe 69.9(2)
C2 C3 H3 126.1
C4 C3 H3 126.1
Fe C3 H3 126.4
C5 C4 C3 107.6(3)
C5 C4 Fe 69.53(19)
C3 C4 Fe 69.2(2)
C5 C4 H4 126.2
C3 C4 H4 126.2
Fe C4 H4 126.6
C4 C5 C1 109.6(3)
C4 C5 Fe 70.1(2)
C1 C5 Fe 69.27(18)
C4 C5 H5 125.2
C1 C5 H5 125.2
Fe C5 H5 127.0
C1 C6 C7 110.4(3)
C1 C6 C8 114.1(3)
C7 C6 C8 110.0(3)
C1 C6 H6 107.3
C7 C6 H6 107.3
C8 C6 H6 107.3
C6 C7 H7A 109.5
C6 C7 H7B 109.5
H7A C7 H7B 109.5
C6 C7 H7C 109.5
H7A C7 H7C 109.5
H7B C7 H7C 109.5
C6 C8 C9 114.4(3)
C6 C8 H8A 108.7
C9 C8 H8A 108.7
C6 C8 H8B 108.7
C9 C8 H8B 108.7
H8A C8 H8B 107.6
C10 C9 C8 112.4(2)
C10 C9 C15 111.4(2)
C8 C9 C15 113.2(2)
C10 C9 H9 106.4
C8 C9 H9 106.4
C15 C9 H9 106.4
C11 C10 C14 107.0(3)
C11 C10 C9 124.0(3)
C14 C10 C9 128.3(3)
C11 C10 Fe 69.84(17)
C14 C10 Fe 70.63(16)
C9 C10 Fe 117.7(2)
C12 C11 C10 108.5(3)
C12 C11 Fe 70.22(18)
C10 C11 Fe 68.34(16)
C12 C11 H11 125.7
C10 C11 H11 125.7
Fe C11 H11 127.3
C13 C12 C11 108.5(3)
C13 C12 Fe 69.79(18)
C11 C12 Fe 69.17(18)
C13 C12 H12 125.7
C11 C12 H12 125.7
Fe C12 H12 126.9
C12 C13 C14 108.8(3)
C12 C13 Fe 69.84(18)
C14 C13 Fe 69.73(17)
C12 C13 H13 125.6
C14 C13 H13 125.6
Fe C13 H13 126.4
C13 C14 C10 107.1(3)
C13 C14 C28 122.0(3)
C10 C14 C28 130.3(3)
C13 C14 Fe 69.18(17)
C10 C14 Fe 67.62(16)
C28 C14 Fe 134.8(2)
O1 C15 C22 108.5(3)
O1 C15 C16 106.7(2)
C22 C15 C16 113.1(3)
O1 C15 C9 105.7(2)
C22 C15 C9 110.3(2)
C16 C15 C9 112.2(3)
C17 C16 C21 117.4(3)
C17 C16 C15 120.5(3)
C21 C16 C15 121.8(3)
C16 C17 C18 120.7(4)
C16 C17 H17 119.7
C18 C17 H17 119.7
C19 C18 C17 121.0(4)
C19 C18 H18 119.5
C17 C18 H18 119.5
C18 C19 C20 119.4(4)
C18 C19 H19 120.3
C20 C19 H19 120.3
C19 C20 C21 120.2(4)
C19 C20 H20 119.9
C21 C20 H20 119.9
C20 C21 C16 121.3(3)
C20 C21 H21 119.4
C16 C21 H21 119.4
C27 C22 C23 119.0(3)
C27 C22 C15 120.4(3)
C23 C22 C15 120.6(3)
C24 C23 C22 120.5(3)
C24 C23 H23 119.8
C22 C23 H23 119.8
C23 C24 C25 120.4(4)
C23 C24 H24 119.8
C25 C24 H24 119.8
C26 C25 C24 119.4(3)
C26 C25 H25 120.3
C24 C25 H25 120.3
C25 C26 C27 120.5(4)
C25 C26 H26 119.7
C27 C26 H26 119.7
C22 C27 C26 120.2(4)
C22 C27 H27 119.9
C26 C27 H27 119.9
O2 C28 C14 109.9(2)
O2 C28 C29 107.7(2)
C14 C28 C29 110.6(2)
O2 C28 C35 107.4(2)
C14 C28 C35 110.7(2)
C29 C28 C35 110.4(2)
C30 C29 C34 118.2(3)
C30 C29 C28 120.6(3)
C34 C29 C28 121.3(3)
C29 C30 C31 121.1(3)
C29 C30 H30 119.5
C31 C30 H30 119.5
C32 C31 C30 119.8(4)
C32 C31 H31 120.1
C30 C31 H31 120.1
C33 C32 C31 119.8(4)
C33 C32 H32 120.1
C31 C32 H32 120.1
C32 C33 C34 120.6(4)
C32 C33 H33 119.7
C34 C33 H33 119.7
C33 C34 C29 120.5(4)
C33 C34 H34 119.8
C29 C34 H34 119.8
C40 C35 C36 117.9(3)
C40 C35 C28 124.3(3)
C36 C35 C28 117.8(3)
C37 C36 C35 121.5(3)
C37 C36 H36 119.3
C35 C36 H36 119.3
C38 C37 C36 120.7(4)
C38 C37 H37 119.6
C36 C37 H37 119.6
C37 C38 C39 118.6(4)
C37 C38 H38 120.7
C39 C38 H38 120.7
C38 C39 C40 120.9(4)
C38 C39 H39 119.6
C40 C39 H39 119.6
C35 C40 C39 120.3(4)

loop_
_geom_bond_atom_site_label_1
_geom_bond_atom_site_label_2
_geom_bond_distance
Fe C10 2.009(3)
Fe C11 2.029(3)
Fe C2 2.029(3)
Fe C1 2.031(3)
Fe C3 2.038(3)
Fe C5 2.040(3)
Fe C13 2.042(3)
Fe C12 2.043(3)
Fe C4 2.047(3)
Fe C14 2.049(3)
O1 C15 1.442(4)
O1 H1 0.8300
C1 C5 1.419(5)
C1 C2 1.434(5)
C1 C6 1.510(5)
O2 C28 1.436(3)
O2 H2 0.8300
C2 C3 1.426(5)
C2 H2A 0.9400
C3 C4 1.426(6)
C3 H3 0.9400
C4 C5 1.409(5)
C4 H4 0.9400
C5 H5 0.9400
C6 C7 1.538(4)
C6 C8 1.541(4)
C6 H6 0.9900
C7 H7A 0.9700
C7 H7B 0.9700
C7 H7C 0.9700
C8 C9 1.546(4)
C8 H8A 0.9800
C8 H8B 0.9800
C9 C10 1.513(4)
C9 C15 1.574(4)
C9 H9 0.9900
C10 C11 1.441(4)
C10 C14 1.446(4)
C11 C12 1.413(5)
C11 H11 0.9400
C12 C13 1.409(4)
C12 H12 0.9400
C13 C14 1.436(4)
C13 H13 0.9400
C14 C28 1.529(4)
C15 C22 1.527(4)
C15 C16 1.539(4)
C16 C17 1.387(5)
C16 C21 1.389(5)
C17 C18 1.395(5)
C17 H17 0.9400
C18 C19 1.355(6)
C18 H18 0.9400
C19 C20 1.375(5)
C19 H19 0.9400
C20 C21 1.387(5)
C20 H20 0.9400
C21 H21 0.9400
C22 C27 1.386(5)
C22 C23 1.398(5)
C23 C24 1.384(5)
C23 H23 0.9400
C24 C25 1.389(6)
C24 H24 0.9400
C25 C26 1.380(6)
C25 H25 0.9400
C26 C27 1.399(5)
C26 H26 0.9400
C27 H27 0.9400
C28 C29 1.531(4)
C28 C35 1.542(4)
C29 C30 1.387(4)
C29 C34 1.395(5)
C30 C31 1.388(5)
C30 H30 0.9400
C31 C32 1.378(6)
C31 H31 0.9400
C32 C33 1.373(6)
C32 H32 0.9400
C33 C34 1.382(5)
C33 H33 0.9400
C34 H34 0.9400
C35 C40 1.369(5)
C35 C36 1.390(5)
C36 C37 1.377(5)
C36 H36 0.9400
C37 C38 1.357(6)
C37 H37 0.9400
C38 C39 1.381(7)
C38 H38 0.9400
C39 C40 1.397(6)
C39 H39 0.9400
O101 C102 1.33(4)
O101 H101 0.8300
C102 H10A 0.9700
C102 H10B 0.9700
C102 H10C 0.9700

loop_
_geom_torsion_atom_site_label_1
_geom_torsion_atom_site_label_2
_geom_torsion_atom_site_label_3
_geom_torsion_atom_site_label_4
_geom_torsion
C10 Fe C1 C5 116.0(2)
C11 Fe C1 C5 157.9(2)
C2 Fe C1 C5 -117.8(3)
C3 Fe C1 C5 -80.2(2)
C13 Fe C1 C5 72.2(6)
C12 Fe C1 C5 -176.6(2)
C4 Fe C1 C5 -36.4(2)
C14 Fe C1 C5 79.0(2)
C10 Fe C1 C2 -126.2(2)
C11 Fe C1 C2 -84.4(2)
C3 Fe C1 C2 37.6(2)
C5 Fe C1 C2 117.8(3)
C13 Fe C1 C2 -170.0(5)
C12 Fe C1 C2 -58.8(3)
C4 Fe C1 C2 81.4(2)
C14 Fe C1 C2 -163.2(2)
C10 Fe C1 C6 -5.5(3)
C11 Fe C1 C6 36.4(3)
C2 Fe C1 C6 120.7(3)
C3 Fe C1 C6 158.3(3)
C5 Fe C1 C6 -121.5(3)
C13 Fe C1 C6 -49.2(6)
C12 Fe C1 C6 61.9(4)
C4 Fe C1 C6 -157.8(3)
C14 Fe C1 C6 -42.4(3)
C5 C1 C2 C3 1.0(4)
C6 C1 C2 C3 -175.2(3)
Fe C1 C2 C3 -59.2(2)
C5 C1 C2 Fe 60.2(2)
C6 C1 C2 Fe -116.0(3)
C10 Fe C2 C3 -172.7(2)
C11 Fe C2 C3 -132.1(2)
C1 Fe C2 C3 119.6(3)
C5 Fe C2 C3 81.2(2)
C13 Fe C2 C3 -66.1(4)
C12 Fe C2 C3 -91.6(2)
C4 Fe C2 C3 37.7(2)
C14 Fe C2 C3 166.7(4)
C10 Fe C2 C1 67.7(2)
C11 Fe C2 C1 108.3(2)
C3 Fe C2 C1 -119.6(3)
C5 Fe C2 C1 -38.4(2)
C13 Fe C2 C1 174.3(3)
C12 Fe C2 C1 148.81(19)
C4 Fe C2 C1 -81.9(2)
C14 Fe C2 C1 47.1(5)
C1 C2 C3 C4 -0.5(4)
Fe C2 C3 C4 -59.4(2)
C1 C2 C3 Fe 58.9(2)
C10 Fe C3 C2 19.6(5)
C11 Fe C3 C2 63.8(3)
C1 Fe C3 C2 -37.9(2)
C5 Fe C3 C2 -81.7(2)
C13 Fe C3 C2 150.3(2)
C12 Fe C3 C2 107.0(2)
C4 Fe C3 C2 -119.2(3)
C14 Fe C3 C2 -168.8(3)
C10 Fe C3 C4 138.8(4)
C11 Fe C3 C4 -176.9(2)
C2 Fe C3 C4 119.2(3)
C1 Fe C3 C4 81.4(2)
C5 Fe C3 C4 37.5(2)
C13 Fe C3 C4 -90.5(2)
C12 Fe C3 C4 -133.8(2)
C14 Fe C3 C4 -49.6(5)
C2 C3 C4 C5 -0.2(4)
Fe C3 C4 C5 -59.1(2)
C2 C3 C4 Fe 58.9(2)
C10 Fe C4 C5 -34.4(4)
C11 Fe C4 C5 130.0(6)
C2 Fe C4 C5 81.3(2)
C1 Fe C4 C5 36.8(2)
C3 Fe C4 C5 119.2(3)
C13 Fe C4 C5 -127.7(2)
C12 Fe C4 C5 -171.9(2)
C14 Fe C4 C5 -81.2(2)
C10 Fe C4 C3 -153.6(3)
C11 Fe C4 C3 10.8(7)
C2 Fe C4 C3 -37.9(2)
C1 Fe C4 C3 -82.4(2)
C5 Fe C4 C3 -119.2(3)
C13 Fe C4 C3 113.2(2)
C12 Fe C4 C3 69.0(3)
C14 Fe C4 C3 159.6(2)
C3 C4 C5 C1 0.8(4)
Fe C4 C5 C1 -58.1(2)
C3 C4 C5 Fe 59.0(2)
C2 C1 C5 C4 -1.1(4)
C6 C1 C5 C4 175.1(3)
Fe C1 C5 C4 58.6(2)
C2 C1 C5 Fe -59.8(2)
C6 C1 C5 Fe 116.4(3)
C10 Fe C5 C4 162.6(2)
C11 Fe C5 C4 -161.2(2)
C2 Fe C5 C4 -82.2(2)
C1 Fe C5 C4 -121.2(3)
C3 Fe C5 C4 -37.9(2)
C13 Fe C5 C4 78.3(3)
C12 Fe C5 C4 45.8(10)
C14 Fe C5 C4 117.9(2)
C10 Fe C5 C1 -76.2(2)
C11 Fe C5 C1 -40.0(3)
C2 Fe C5 C1 38.9(2)
C3 Fe C5 C1 83.2(2)
C13 Fe C5 C1 -160.52(19)
C12 Fe C5 C1 167.0(9)
C4 Fe C5 C1 121.2(3)
C14 Fe C5 C1 -120.9(2)
C5 C1 C6 C7 128.9(3)
C2 C1 C6 C7 -55.7(4)
Fe C1 C6 C7 -142.9(3)
C5 C1 C6 C8 -106.6(4)
C2 C1 C6 C8 68.9(4)
Fe C1 C6 C8 -18.3(4)
C1 C6 C8 C9 60.9(4)
C7 C6 C8 C9 -174.3(3)
C6 C8 C9 C10 -77.1(3)
C6 C8 C9 C15 155.5(3)
C8 C9 C10 C11 -38.8(4)
C15 C9 C10 C11 89.5(3)
C8 C9 C10 C14 131.1(3)
C15 C9 C10 C14 -100.6(3)
C8 C9 C10 Fe 44.6(3)
C15 C9 C10 Fe 172.89(19)
C2 Fe C10 C11 72.6(2)
C1 Fe C10 C11 110.98(19)
C3 Fe C10 C11 57.8(5)
C5 Fe C10 C11 151.04(19)
C13 Fe C10 C11 -79.92(19)
C12 Fe C10 C11 -36.77(19)
C4 Fe C10 C11 174.7(3)
C14 Fe C10 C11 -117.3(2)
C11 Fe C10 C14 117.3(2)
C2 Fe C10 C14 -170.03(18)
C1 Fe C10 C14 -131.68(18)
C3 Fe C10 C14 175.2(4)
C5 Fe C10 C14 -91.62(19)
C13 Fe C10 C14 37.42(17)
C12 Fe C10 C14 80.57(19)
C4 Fe C10 C14 -68.0(3)
C11 Fe C10 C9 -118.7(3)
C2 Fe C10 C9 -46.1(3)
C1 Fe C10 C9 -7.8(2)
C3 Fe C10 C9 -60.9(5)
C5 Fe C10 C9 32.3(3)
C13 Fe C10 C9 161.3(3)
C12 Fe C10 C9 -155.5(3)
C4 Fe C10 C9 55.9(4)
C14 Fe C10 C9 123.9(3)
C14 C10 C11 C12 -2.3(3)
C9 C10 C11 C12 169.4(3)
Fe C10 C11 C12 58.9(2)
C14 C10 C11 Fe -61.2(2)
C9 C10 C11 Fe 110.5(3)
C10 Fe C11 C12 -120.4(3)
C2 Fe C11 C12 116.7(2)
C1 Fe C11 C12 158.94(19)
C3 Fe C11 C12 79.6(2)
C5 Fe C11 C12 -174.3(2)
C13 Fe C11 C12 -37.02(19)
C4 Fe C11 C12 70.9(7)
C14 Fe C11 C12 -81.2(2)
C2 Fe C11 C10 -122.96(19)
C1 Fe C11 C10 -80.7(2)
C3 Fe C11 C10 -160.0(2)
C5 Fe C11 C10 -53.9(3)
C13 Fe C11 C10 83.36(19)
C12 Fe C11 C10 120.4(3)
C4 Fe C11 C10 -168.7(6)
C14 Fe C11 C10 39.19(17)
C10 C11 C12 C13 1.1(4)
Fe C11 C12 C13 58.9(2)
C10 C11 C12 Fe -57.7(2)
C10 Fe C12 C13 -82.3(2)
C11 Fe C12 C13 -120.1(3)
C2 Fe C12 C13 162.53(19)
C1 Fe C12 C13 -158.3(2)
C3 Fe C12 C13 118.0(2)
C5 Fe C12 C13 37.5(10)
C4 Fe C12 C13 77.3(3)
C14 Fe C12 C13 -37.57(18)
C10 Fe C12 C11 37.82(18)
C2 Fe C12 C11 -77.3(2)
C1 Fe C12 C11 -38.2(3)
C3 Fe C12 C11 -121.8(2)
C5 Fe C12 C11 157.6(9)
C13 Fe C12 C11 120.1(3)
C4 Fe C12 C11 -162.5(2)
C14 Fe C12 C11 82.6(2)
C11 C12 C13 C14 0.5(4)
Fe C12 C13 C14 59.0(2)
C11 C12 C13 Fe -58.5(2)
C10 Fe C13 C12 82.1(2)
C11 Fe C13 C12 37.23(19)
C2 Fe C13 C12 -36.6(4)
C1 Fe C13 C12 128.7(5)
C3 Fe C13 C12 -82.6(2)
C5 Fe C13 C12 -173.2(2)
C4 Fe C13 C12 -128.8(2)
C14 Fe C13 C12 120.1(3)
C10 Fe C13 C14 -37.99(17)
C11 Fe C13 C14 -82.87(19)
C2 Fe C13 C14 -156.7(3)
C1 Fe C13 C14 8.6(6)
C3 Fe C13 C14 157.3(2)
C5 Fe C13 C14 66.7(2)
C12 Fe C13 C14 -120.1(3)
C4 Fe C13 C14 111.1(2)
C12 C13 C14 C10 -2.0(3)
Fe C13 C14 C10 57.1(2)
C12 C13 C14 C28 170.3(3)
Fe C13 C14 C28 -130.6(3)
C12 C13 C14 Fe -59.1(2)
C11 C10 C14 C13 2.6(3)
C9 C10 C14 C13 -168.6(3)
Fe C10 C14 C13 -58.1(2)
C11 C10 C14 C28 -168.8(3)
C9 C10 C14 C28 19.9(5)
Fe C10 C14 C28 130.5(3)
C11 C10 C14 Fe 60.7(2)
C9 C10 C14 Fe -110.6(3)
C10 Fe C14 C13 119.8(2)
C11 Fe C14 C13 80.54(19)
C2 Fe C14 C13 146.9(4)
C1 Fe C14 C13 -177.34(18)
C3 Fe C14 C13 -56.1(4)
C5 Fe C14 C13 -134.68(19)
C12 Fe C14 C13 36.93(19)
C4 Fe C14 C13 -92.2(2)
C11 Fe C14 C10 -39.26(17)
C2 Fe C14 C10 27.1(5)
C1 Fe C14 C10 62.9(2)
C3 Fe C14 C10 -175.9(3)
C5 Fe C14 C10 105.53(19)
C13 Fe C14 C10 -119.8(2)
C12 Fe C14 C10 -82.86(19)
C4 Fe C14 C10 148.05(19)
C10 Fe C14 C28 -125.3(4)
C11 Fe C14 C28 -164.5(3)
C2 Fe C14 C28 -98.2(5)
C1 Fe C14 C28 -62.4(3)
C3 Fe C14 C28 58.8(5)
C5 Fe C14 C28 -19.7(3)
C13 Fe C14 C28 114.9(4)
C12 Fe C14 C28 151.9(3)
C4 Fe C14 C28 22.8(4)
C10 C9 C15 O1 54.9(3)
C8 C9 C15 O1 -177.3(2)
C10 C9 C15 C22 -62.2(3)
C8 C9 C15 C22 65.6(3)
C10 C9 C15 C16 170.8(2)
C8 C9 C15 C16 -61.4(3)
O1 C15 C16 C17 -86.0(4)
C22 C15 C16 C17 33.2(4)
C9 C15 C16 C17 158.7(3)
O1 C15 C16 C21 88.4(4)
C22 C15 C16 C21 -152.3(3)
C9 C15 C16 C21 -26.9(4)
C21 C16 C17 C18 0.7(5)
C15 C16 C17 C18 175.4(3)
C16 C17 C18 C19 -0.3(6)
C17 C18 C19 C20 -0.8(6)
C18 C19 C20 C21 1.5(6)
C19 C20 C21 C16 -1.1(6)
C17 C16 C21 C20 0.0(5)
C15 C16 C21 C20 -174.6(3)
O1 C15 C22 C27 -17.8(4)
C16 C15 C22 C27 -136.0(3)
C9 C15 C22 C27 97.5(3)
O1 C15 C22 C23 164.8(3)
C16 C15 C22 C23 46.6(4)
C9 C15 C22 C23 -79.9(4)
C27 C22 C23 C24 -0.1(5)
C15 C22 C23 C24 177.3(3)
C22 C23 C24 C25 0.8(5)
C23 C24 C25 C26 -0.9(6)
C24 C25 C26 C27 0.5(6)
C23 C22 C27 C26 -0.3(5)
C15 C22 C27 C26 -177.8(3)
C25 C26 C27 C22 0.2(6)
C13 C14 C28 O2 177.8(3)
C10 C14 C28 O2 -11.9(4)
Fe C14 C28 O2 86.1(3)
C13 C14 C28 C29 59.0(4)
C10 C14 C28 C29 -130.7(3)
Fe C14 C28 C29 -32.7(4)
C13 C14 C28 C35 -63.7(4)
C10 C14 C28 C35 106.6(3)
Fe C14 C28 C35 -155.4(2)
O2 C28 C29 C30 -19.4(4)
C14 C28 C29 C30 100.7(3)
C35 C28 C29 C30 -136.4(3)
O2 C28 C29 C34 160.8(3)
C14 C28 C29 C34 -79.1(4)
C35 C28 C29 C34 43.8(4)
C34 C29 C30 C31 1.0(5)
C28 C29 C30 C31 -178.8(3)
C29 C30 C31 C32 0.0(6)
C30 C31 C32 C33 -0.6(6)
C31 C32 C33 C34 0.3(6)
C32 C33 C34 C29 0.6(6)
C30 C29 C34 C33 -1.2(5)
C28 C29 C34 C33 178.5(3)
O2 C28 C35 C40 113.9(5)
C14 C28 C35 C40 -6.1(5)
C29 C28 C35 C40 -128.9(5)
O2 C28 C35 C36 -63.9(4)
C14 C28 C35 C36 176.1(3)
C29 C28 C35 C36 53.3(4)
C40 C35 C36 C37 -1.5(6)
C28 C35 C36 C37 176.4(4)
C35 C36 C37 C38 2.2(7)
C36 C37 C38 C39 -1.0(9)
C37 C38 C39 C40 -0.7(11)
C36 C35 C40 C39 -0.2(9)
C28 C35 C40 C39 -178.0(6)
C38 C39 C40 C35 1.3(12)
